data_4063034
_journal_name_full Organometallics
_journal_paper_doi 10.1021/om049835z
_journal_year 2004
_chemical_formula_sum 'C23 H44 N2 Zr'
_chemical_formula_weight 439.82
_space_group_IT_number 14
_symmetry_cell_setting monoclinic
_symmetry_space_group_name_Hall '-P 2ybc'
_symmetry_space_group_name_H-M 'P 1 21/c 1'
_cell_angle_alpha 90.00
_cell_angle_beta 98.507(3)
_cell_angle_gamma 90.00
_cell_formula_units_Z 4
_cell_length_a 8.9053(18)
_cell_length_b 9.984(2)
_cell_length_c 28.057(6)
_cell_measurement_temperature 193(2)
_cell_volume 2467.1(9)
_diffrn_ambient_temperature 193(2)
_exptl_crystal_density_diffrn 1.184
_cod_depositor_comments
;
The following automatic conversions were performed:
'_symmetry_cell_setting' value 'Monoclinic' changed to 'monoclinic'
according to '/home/saulius/struct/CIF-dictionaries/cif_core.dic'
dictionary named 'cif_core.dic' version 2.4.1 from 2010-06-29.

Automatic conversion script
Id: cif_fix_enum 1527 2010-12-29 10:47:43Z saulius 
;
_cod_original_sg_symbol_H-M 'P 21/c'
_cod_database_code 4063034

loop_
_symmetry_equiv_pos_as_xyz
'x, y, z'
'-x, y+1/2, -z+1/2'
'-x, -y, -z'
'x, -y-1/2, z-1/2'

loop_
_atom_site_label
_atom_site_type_symbol
_atom_site_fract_x
_atom_site_fract_y
_atom_site_fract_z
_atom_site_U_iso_or_equiv
_atom_site_adp_type
_atom_site_occupancy
_atom_site_symmetry_multiplicity
_atom_site_calc_flag
_atom_site_refinement_flags
_atom_site_disorder_assembly
_atom_site_disorder_group
Zr1 Zr 0.05895(5) 0.22667(4) 0.134672(14) 0.02510(12) Uani 1 1 d . A 1
N1 N 0.2432(4) 0.3483(4) 0.11143(13) 0.0293(8) Uani 1 1 d . A 1
N2 N 0.2084(4) 0.1493(4) 0.07878(14) 0.0277(8) Uani 1 1 d . A 1
CT1 C 0.0231(2) 0.0728(2) 0.19160(8) 0.000 Uiso 0.00 1 d P A 1
C1 C 0.1529(5) 0.0379(5) 0.19147(16) 0.0330(10) Uani 1 1 d . A 1
C2 C 0.1032(6) 0.1393(5) 0.22085(15) 0.0353(10) Uani 1 1 d . A 1
C3 C -0.0580(6) 0.1486(5) 0.20984(17) 0.0350(10) Uani 1 1 d . A 1
C4 C -0.1062(5) 0.0534(5) 0.17380(17) 0.0321(10) Uani 1 1 d . A 1
C5 C 0.0233(5) -0.0153(5) 0.16203(16) 0.0320(9) Uani 1 1 d . A 1
C6 C 0.3153(6) -0.0093(6) 0.1933(2) 0.0452(12) Uani 1 1 d . A 1
H6A H 0.3184 -0.1073 0.1945 0.068 Uiso 1 1 calc R A 1
H6B H 0.3775 0.0271 0.2222 0.068 Uiso 1 1 calc R A 1
H6C H 0.3552 0.0220 0.1645 0.068 Uiso 1 1 calc R A 1
C7 C 0.1960(8) 0.2083(7) 0.26325(19) 0.0547(16) Uani 1 1 d . A 1
H7A H 0.3038 0.2045 0.2598 0.082 Uiso 1 1 calc R A 1
H7B H 0.1803 0.1631 0.2931 0.082 Uiso 1 1 calc R A 1
H7C H 0.1641 0.3020 0.2644 0.082 Uiso 1 1 calc R A 1
C8 C -0.1586(8) 0.2312(6) 0.2371(2) 0.0549(15) Uani 1 1 d . A 1
H8A H -0.2589 0.2410 0.2176 0.082 Uiso 1 1 calc R A 1
H8B H -0.1132 0.3199 0.2438 0.082 Uiso 1 1 calc R A 1
H8C H -0.1692 0.1866 0.2675 0.082 Uiso 1 1 calc R A 1
C9 C -0.2693(6) 0.0185(6) 0.1550(2) 0.0465(13) Uani 1 1 d . A 1
H9A H -0.2747 -0.0255 0.1236 0.070 Uiso 1 1 calc R A 1
H9B H -0.3305 0.1004 0.1516 0.070 Uiso 1 1 calc R A 1
H9C H -0.3086 -0.0422 0.1778 0.070 Uiso 1 1 calc R A 1
C10 C 0.0170(7) -0.1346(5) 0.12936(19) 0.0423(12) Uani 1 1 d . A 1
H10A H -0.0013 -0.2155 0.1474 0.063 Uiso 1 1 calc R A 1
H10B H 0.1136 -0.1433 0.1169 0.063 Uiso 1 1 calc R A 1
H10C H -0.0656 -0.1229 0.1024 0.063 Uiso 1 1 calc R A 1
C11 C 0.2469(5) 0.2740(5) 0.07068(16) 0.0293(8) Uani 1 1 d . A 1
C12 C 0.2619(6) 0.3303(5) 0.01946(16) 0.0350(10) Uani 1 1 d . A 1
C13 C 0.3887(7) 0.2589(6) -0.0028(2) 0.0518(14) Uani 1 1 d . A 1
H13A H 0.4854 0.2687 0.0187 0.078 Uiso 1 1 calc R A 1
H13B H 0.3973 0.2991 -0.0342 0.078 Uiso 1 1 calc R A 1
H13C H 0.3640 0.1636 -0.0071 0.078 Uiso 1 1 calc R A 1
C14 C 0.2928(7) 0.4820(5) 0.0184(2) 0.0456(12) Uani 1 1 d . A 1
H14A H 0.2204 0.5295 0.0354 0.068 Uiso 1 1 calc R A 1
H14B H 0.2812 0.5127 -0.0152 0.068 Uiso 1 1 calc R A 1
H14C H 0.3964 0.5003 0.0341 0.068 Uiso 1 1 calc R A 1
C15 C 0.1049(7) 0.3156(6) -0.01241(19) 0.0445(12) Uani 1 1 d . A 1
H15A H 0.0730 0.2216 -0.0129 0.067 Uiso 1 1 calc R A 1
H15B H 0.1125 0.3449 -0.0453 0.067 Uiso 1 1 calc R A 1
H15C H 0.0301 0.3710 0.0008 0.067 Uiso 1 1 calc R A 1
C16 C 0.3603(5) 0.4423(5) 0.13575(18) 0.0353(10) Uani 1 1 d . A 1
C17 C 0.3690(7) 0.4135(6) 0.18979(19) 0.0490(13) Uani 1 1 d . A 1
H17A H 0.2689 0.4272 0.1995 0.074 Uiso 1 1 calc R A 1
H17B H 0.4426 0.4743 0.2081 0.074 Uiso 1 1 calc R A 1
H17C H 0.4013 0.3206 0.1963 0.074 Uiso 1 1 calc R A 1
C18 C 0.3215(7) 0.5921(5) 0.1285(2) 0.0503(14) Uani 1 1 d . A 1
H18A H 0.2142 0.6064 0.1312 0.075 Uiso 1 1 calc R A 1
H18B H 0.3409 0.6203 0.0965 0.075 Uiso 1 1 calc R A 1
H18C H 0.3849 0.6447 0.1533 0.075 Uiso 1 1 calc R A 1
C19 C 0.5188(6) 0.4108(6) 0.1230(2) 0.0514(14) Uani 1 1 d . A 1
H19A H 0.5940 0.4703 0.1412 0.077 Uiso 1 1 calc R A 1
H19B H 0.5184 0.4245 0.0883 0.077 Uiso 1 1 calc R A 1
H19C H 0.5450 0.3174 0.1312 0.077 Uiso 1 1 calc R A 1
C20 C 0.1889(6) 0.0387(5) 0.04324(18) 0.0352(10) Uani 1 1 d . A 1
H20A H 0.1839 0.0757 0.0103 0.042 Uiso 1 1 calc R A 1
H20B H 0.0923 -0.0087 0.0452 0.042 Uiso 1 1 calc R A 1
C21 C 0.3204(7) -0.0594(5) 0.0530(2) 0.0471(13) Uani 1 1 d . A 1
H21A H 0.4152 -0.0135 0.0492 0.071 Uiso 1 1 calc R A 1
H21B H 0.3037 -0.1339 0.0301 0.071 Uiso 1 1 calc R A 1
H21C H 0.3271 -0.0939 0.0859 0.071 Uiso 1 1 calc R A 1
C22 C -0.1403(5) 0.2047(6) 0.07493(17) 0.0387(11) Uani 1 1 d . A 1
H22A H -0.1288 0.2675 0.0489 0.058 Uiso 1 1 calc R A 1
H22B H -0.2348 0.2241 0.0876 0.058 Uiso 1 1 calc R A 1
H22C H -0.1435 0.1129 0.0625 0.058 Uiso 1 1 calc R A 1
C23 C -0.0347(6) 0.4267(5) 0.1580(2) 0.0427(12) Uani 1 1 d . A 1
H23A H -0.0287 0.4942 0.1330 0.064 Uiso 1 1 calc R A 1
H23B H 0.0254 0.4561 0.1883 0.064 Uiso 1 1 calc R A 1
H23C H -0.1409 0.4150 0.1627 0.064 Uiso 1 1 calc R A 1

loop_
_atom_site_aniso_label
_atom_site_aniso_U_11
_atom_site_aniso_U_22
_atom_site_aniso_U_33
_atom_site_aniso_U_23
_atom_site_aniso_U_13
_atom_site_aniso_U_12
Zr1 0.02339(19) 0.02540(19) 0.02651(19) -0.00064(17) 0.00366(14) 0.00335(18)
N1 0.0254(18) 0.031(2) 0.0319(19) -0.0017(15) 0.0051(14) 0.0046(14)
N2 0.0274(17) 0.0243(18) 0.0320(19) -0.0006(15) 0.0060(15) 0.0026(14)
C1 0.031(2) 0.038(3) 0.030(2) 0.0088(19) 0.0030(18) 0.0027(19)
C2 0.042(2) 0.039(2) 0.0248(19) 0.0031(17) 0.0036(19) -0.002(2)
C3 0.040(3) 0.038(3) 0.030(2) -0.0002(19) 0.0136(19) 0.001(2)
C4 0.028(2) 0.034(2) 0.035(2) 0.0057(19) 0.0087(18) 0.0004(18)
C5 0.038(2) 0.027(2) 0.032(2) 0.0051(18) 0.0076(19) 0.0054(18)
C6 0.032(2) 0.055(3) 0.047(3) 0.015(2) 0.000(2) 0.009(2)
C7 0.070(4) 0.060(4) 0.031(2) -0.002(3) -0.002(2) -0.014(3)
C8 0.071(4) 0.050(3) 0.051(3) -0.001(3) 0.033(3) 0.011(3)
C9 0.033(3) 0.048(3) 0.058(3) 0.012(3) 0.005(2) -0.003(2)
C10 0.055(3) 0.028(2) 0.045(3) 0.000(2) 0.010(2) 0.002(2)
C11 0.0212(17) 0.0287(19) 0.040(2) 0.0000(19) 0.0093(17) 0.0069(18)
C12 0.035(2) 0.036(2) 0.037(2) 0.0061(19) 0.0114(19) 0.006(2)
C13 0.055(3) 0.051(3) 0.056(3) 0.004(3) 0.032(3) 0.005(3)
C14 0.049(3) 0.038(3) 0.053(3) 0.014(2) 0.016(3) 0.005(2)
C15 0.050(3) 0.047(3) 0.035(3) 0.007(2) 0.003(2) 0.004(2)
C16 0.028(2) 0.029(2) 0.048(3) -0.0027(19) 0.000(2) 0.0000(18)
C17 0.042(3) 0.053(3) 0.047(3) -0.006(2) -0.009(2) -0.006(3)
C18 0.049(3) 0.026(2) 0.074(4) -0.008(2) 0.004(3) -0.001(2)
C19 0.031(3) 0.049(3) 0.072(4) 0.002(3) -0.001(3) 0.003(2)
C20 0.042(3) 0.028(2) 0.036(2) -0.0061(19) 0.006(2) 0.0052(19)
C21 0.054(3) 0.037(3) 0.053(3) -0.007(2) 0.015(3) 0.015(2)
C22 0.027(2) 0.051(3) 0.036(2) 0.006(2) -0.0001(18) 0.002(2)
C23 0.043(3) 0.033(3) 0.054(3) -0.005(2) 0.015(2) 0.005(2)

loop_
_geom_bond_atom_site_label_1
_geom_bond_atom_site_label_2
_geom_bond_distance
_geom_bond_site_symmetry_2
_geom_bond_publ_flag
Zr1 N1 2.215(4) . ?
Zr1 C22 2.264(5) . ?
Zr1 CT1 2.273(2) . ?
Zr1 C23 2.296(5) . ?
Zr1 N2 2.333(4) . ?
Zr1 C1 2.529(4) . ?
Zr1 C2 2.546(4) . ?
Zr1 C5 2.569(5) . ?
Zr1 C3 2.606(5) . ?
Zr1 C4 2.615(5) . ?
N1 C11 1.367(6) . ?
N1 C16 1.491(6) . ?
N2 C11 1.320(6) . ?
N2 C20 1.481(6) . ?
C1 C2 1.418(7) . ?
C1 C5 1.419(7) . ?
C1 C6 1.515(7) . ?
C2 C3 1.427(7) . ?
C2 C7 1.510(7) . ?
C3 C4 1.407(7) . ?
C3 C8 1.506(7) . ?
C4 C5 1.422(6) . ?
C4 C9 1.511(7) . ?
C5 C10 1.499(7) . ?
C11 C12 1.567(6) . ?
C12 C14 1.540(7) . ?
C12 C13 1.544(7) . ?
C12 C15 1.551(7) . ?
C16 C17 1.534(7) . ?
C16 C19 1.540(7) . ?
C16 C18 1.541(7) . ?
C20 C21 1.520(7) . ?
